data_7011354
loop_
_publ_author_name
'Nikonov, Georgii I.'
'Kuzmina, Lyudmila G.'
'Howard, Judith A. K.'

_publ_section_title
;
 Niobocene hydrides with functionalised silyl ligands. Tuning of
 interligand hypervalent interactions (IHI) M--H \\rightarrow Si--X
;
_journal_issue 15
_journal_name_full 'Journal of the Chemical Society, Dalton Transactions'
_journal_page_first 3037
_journal_paper_doi 10.1039/b110998g
_journal_year 2002
_chemical_formula_moiety Cp2Nb(SiMe2OMe)2H
_chemical_formula_sum 'C16 H29 Nb O2 Si2'
_chemical_formula_weight 402.48
_chemical_name_common
;
bis(dimethylmethoxysilyl)niobocen monohydride
;
_chemical_name_systematic
; 
bis(cyclopentadienyl)bis(dimethylmethoxysilyl)hydride niobium(V) 
;
_space_group_IT_number 2
_symmetry_cell_setting triclinic
_symmetry_space_group_name_Hall '-P 1'
_symmetry_space_group_name_H-M 'P -1'
_atom_sites_solution_hydrogens geom
_atom_sites_solution_primary direct
_atom_sites_solution_secondary difmap
_audit_creation_method SHELXL
_cell_angle_alpha 70.1000(10)
_cell_angle_beta 72.7390(10)
_cell_angle_gamma 73.9360(10)
_cell_formula_units_Z 2
_cell_length_a 7.77290(10)
_cell_length_b 10.5018(2)
_cell_length_c 13.0324(2)
_cell_measurement_temperature 153(2)
_cell_volume 936.79(3)
_computing_structure_refinement 'SHELXL-93 (Sheldrick, 1993)'
_computing_structure_solution 'SHELXS-86 (Sheldrick, 1990)'
_diffrn_ambient_temperature 153(2)
_diffrn_radiation_monochromator graphite
_diffrn_radiation_source 'fine-focus sealed tube'
_diffrn_radiation_type MoK\a
_diffrn_radiation_wavelength 0.71073
_diffrn_reflns_av_R_equivalents 0.0454
_diffrn_reflns_av_sigmaI/netI 0.0431
_diffrn_reflns_limit_h_max 9
_diffrn_reflns_limit_h_min -10
_diffrn_reflns_limit_k_max 13
_diffrn_reflns_limit_k_min -12
_diffrn_reflns_limit_l_max 16
_diffrn_reflns_limit_l_min -16
_diffrn_reflns_number 6066
_diffrn_reflns_theta_max 25.99
_diffrn_reflns_theta_min 1.71
_exptl_absorpt_coefficient_mu 0.772
_exptl_absorpt_correction_type none
_exptl_crystal_density_diffrn 1.427
_exptl_crystal_F_000 420
_exptl_crystal_size_max 0.66
_exptl_crystal_size_mid 0.18
_exptl_crystal_size_min 0.08
_refine_diff_density_max 0.550
_refine_diff_density_min -0.858
_refine_diff_density_rms 0.104
_refine_ls_extinction_coef 0.0041(11)
_refine_ls_extinction_expression Fc^*^=kFc[1+0.001xFc^2^\l^3^/sin(2\q)]^-1/4^
_refine_ls_extinction_method SHELXL
_refine_ls_goodness_of_fit_all 1.109
_refine_ls_goodness_of_fit_obs 1.111
_refine_ls_matrix_type full
_refine_ls_number_parameters 307
_refine_ls_number_reflns 3496
_refine_ls_number_restraints 0
_refine_ls_restrained_S_all 1.193
_refine_ls_restrained_S_obs 1.111
_refine_ls_R_factor_all 0.0442
_refine_ls_R_factor_obs 0.0361
_refine_ls_shift/esd_max 0.001
_refine_ls_shift/esd_mean 0.000
_refine_ls_structure_factor_coef Fsqd
_refine_ls_weighting_details 'w=1/[\s^2^(Fo^2^)+(0.0344P)^2^+1.7843P] where P=(Fo^2^+2Fc^2^)/3'
_refine_ls_weighting_scheme calc
_refine_ls_wR_factor_all 0.0959
_refine_ls_wR_factor_obs 0.0843
_reflns_number_observed 3287
_reflns_number_total 3648
_reflns_observed_criterion >2sigma(I)
_cod_data_source_file b110998g.txt
_cod_data_source_block compound24
_cod_depositor_comments
;
The following automatic conversions were performed:

'_refine_ls_weighting_scheme' value 'calc
w=1/[\s^2^(Fo^2^)+(0.0344P)^2^+1.7843P] where P=(Fo^2^+2Fc^2^)/3' was
changed to 'calc'. New tag '_refine_ls_weighting_details' was
created. The value of the new tag was set to
'w=1/[\s^2^(Fo^2^)+(0.0344P)^2^+1.7843P] where P=(Fo^2^+2Fc^2^)/3'.

Automatic conversion script
Id: cif_fix_values 3143 2015-03-26 13:38:13Z robertas 
;
_cod_original_sg_symbol_H-M P-1
_cod_database_code 7011354

loop_
_symmetry_equiv_pos_as_xyz
'x, y, z'
'-x, -y, -z'

loop_
_atom_site_aniso_label
_atom_site_aniso_U_11
_atom_site_aniso_U_22
_atom_site_aniso_U_33
_atom_site_aniso_U_23
_atom_site_aniso_U_13
_atom_site_aniso_U_12
Nb1 0.0153(2) 0.0128(2) 0.0126(2) -0.00062(10) -0.00127(10) -0.00412(10)
Si1 0.0180(4) 0.0151(4) 0.0155(4) -0.0006(3) -0.0010(3) -0.0058(3)
Si2 0.0214(4) 0.0148(4) 0.0157(4) -0.0026(3) -0.0009(3) -0.0043(3)
O1 0.0328(14) 0.0153(11) 0.0261(13) -0.0041(10) 0.0049(11) -0.0052(10)
O2 0.0363(14) 0.0134(11) 0.0241(13) -0.0006(9) -0.0011(11) -0.0059(10)
C1 0.020(2) 0.028(2) 0.024(2) -0.0062(14) -0.0071(14) -0.0063(14)
C2 0.030(2) 0.022(2) 0.023(2) -0.0067(14) -0.0096(14) -0.0072(14)
C3 0.031(2) 0.028(2) 0.017(2) -0.0072(14) -0.0045(15) -0.0034(15)
C4 0.035(2) 0.026(2) 0.014(2) 0.0036(14) -0.0086(14) -0.008(2)
C5 0.030(2) 0.023(2) 0.026(2) -0.0050(15) -0.014(2) 0.0026(15)
C6 0.018(2) 0.027(2) 0.023(2) -0.0005(14) -0.0060(14) -0.0081(14)
C7 0.017(2) 0.019(2) 0.035(2) -0.0017(15) -0.0034(14) -0.0049(13)
C8 0.017(2) 0.027(2) 0.030(2) -0.010(2) 0.0054(14) -0.0081(14)
C9 0.022(2) 0.022(2) 0.021(2) -0.0004(14) 0.0017(14) -0.0111(14)
C10 0.017(2) 0.018(2) 0.029(2) -0.0061(14) -0.0014(13) -0.0078(13)
C11 0.025(2) 0.025(2) 0.024(2) -0.005(2) -0.0002(15) -0.0106(14)
C12 0.031(2) 0.027(2) 0.022(2) 0.0054(15) -0.008(2) -0.012(2)
C13 0.034(2) 0.028(2) 0.022(2) -0.006(2) -0.003(2) -0.011(2)
C14 0.023(2) 0.028(2) 0.031(2) -0.011(2) 0.004(2) -0.003(2)
C15 0.054(3) 0.017(2) 0.048(3) -0.005(2) 0.002(2) -0.005(2)
C16 0.054(3) 0.019(2) 0.042(3) -0.007(2) -0.009(2) -0.002(2)

loop_
_atom_site_label
_atom_site_type_symbol
_atom_site_fract_x
_atom_site_fract_y
_atom_site_fract_z
_atom_site_U_iso_or_equiv
_atom_site_thermal_displace_type
_atom_site_occupancy
_atom_site_calc_flag
_atom_site_refinement_flags
_atom_site_disorder_group
Nb1 Nb 0.34173(4) 0.70585(3) 0.66717(2) 0.01450(12) Uani 1 d . .
Si1 Si 0.30376(12) 0.45993(9) 0.80271(7) 0.0173(2) Uani 1 d . .
Si2 Si 0.15753(12) 0.88968(9) 0.77579(7) 0.0184(2) Uani 1 d . .
O1 O 0.4165(4) 0.3381(2) 0.7350(2) 0.0277(6) Uani 1 d . .
O2 O 0.1773(4) 1.0491(2) 0.6887(2) 0.0269(6) Uani 1 d . .
C1 C 0.0474(5) 0.7126(4) 0.6414(3) 0.0232(7) Uani 1 d . .
C2 C 0.1733(5) 0.6124(4) 0.5915(3) 0.0234(7) Uani 1 d . .
C3 C 0.3003(5) 0.6803(4) 0.5011(3) 0.0259(7) Uani 1 d . .
C4 C 0.2501(5) 0.8236(4) 0.4943(3) 0.0265(8) Uani 1 d . .
C5 C 0.0943(5) 0.8439(4) 0.5801(3) 0.0267(8) Uani 1 d . .
C6 C 0.5772(5) 0.6803(4) 0.7596(3) 0.0236(7) Uani 1 d . .
C7 C 0.6412(5) 0.5830(4) 0.6965(3) 0.0255(8) Uani 1 d . .
C8 C 0.6619(5) 0.6569(4) 0.5828(3) 0.0258(8) Uani 1 d . .
C9 C 0.6145(5) 0.8007(4) 0.5739(3) 0.0234(7) Uani 1 d . .
C10 C 0.5618(4) 0.8156(4) 0.6829(3) 0.0213(7) Uani 1 d . .
C11 C 0.0601(5) 0.4289(4) 0.8604(3) 0.0250(7) Uani 1 d . .
C12 C 0.3959(5) 0.4081(4) 0.9331(3) 0.0279(8) Uani 1 d . .
C13 C 0.2326(6) 0.8773(4) 0.9048(3) 0.0279(8) Uani 1 d . .
C14 C -0.0983(5) 0.8916(4) 0.8310(4) 0.0296(8) Uani 1 d . .
C15 C 0.4513(8) 0.1954(4) 0.7919(4) 0.0444(11) Uani 1 d . .
C16 C 0.0584(7) 1.1719(4) 0.7091(4) 0.0402(10) Uani 1 d . .
H1A H -0.0491(58) 0.6945(42) 0.7039(36) 0.029(11) Uiso 1 d . .
H2A H 0.1612(58) 0.5218(47) 0.6078(37) 0.033(11) Uiso 1 d . .
H3A H 0.3916(50) 0.6411(37) 0.4550(32) 0.014(9) Uiso 1 d . .
H4A H 0.3156(66) 0.8960(50) 0.4381(42) 0.047(13) Uiso 1 d . .
H5A H 0.0328(60) 0.9194(47) 0.5876(37) 0.033(12) Uiso 1 d . .
H6A H 0.5581(61) 0.6565(46) 0.8346(41) 0.037(12) Uiso 1 d . .
H7A H 0.6621(59) 0.4931(49) 0.7236(38) 0.035(12) Uiso 1 d . .
H8A H 0.6948(56) 0.6191(42) 0.5215(36) 0.028(10) Uiso 1 d . .
H9A H 0.6279(57) 0.8678(45) 0.5091(37) 0.030(11) Uiso 1 d . .
H10A H 0.5357(50) 0.8925(41) 0.6987(31) 0.018(9) Uiso 1 d . .
H11A H 0.0599(62) 0.3343(50) 0.9088(40) 0.041(12) Uiso 1 d . .
H11B H -0.0040(59) 0.4440(43) 0.8070(38) 0.031(11) Uiso 1 d . .
H11C H -0.0078(64) 0.4904(49) 0.9001(40) 0.040(12) Uiso 1 d . .
H12A H 0.3695(67) 0.3223(54) 0.9787(43) 0.048(14) Uiso 1 d . .
H12B H 0.3317(73) 0.4766(56) 0.9810(46) 0.059(15) Uiso 1 d . .
H12C H 0.5265(63) 0.4019(43) 0.9168(36) 0.034(11) Uiso 1 d . .
H13A H 0.1617(67) 0.9508(52) 0.9438(42) 0.049(14) Uiso 1 d . .
H13B H 0.3509(65) 0.8806(45) 0.8908(37) 0.034(12) Uiso 1 d . .
H13C H 0.2158(63) 0.7912(50) 0.9624(41) 0.042(12) Uiso 1 d . .
H14A H -0.1609(76) 0.9571(60) 0.8728(49) 0.064(17) Uiso 1 d . .
H14B H -0.1126(63) 0.8034(53) 0.8702(40) 0.041(13) Uiso 1 d . .
H14C H -0.1621(65) 0.9204(48) 0.7708(42) 0.043(13) Uiso 1 d . .
H15A H 0.4862(84) 0.1417(65) 0.7398(55) 0.077(19) Uiso 1 d . .
H15B H 0.3379(78) 0.1711(56) 0.8484(48) 0.060(16) Uiso 1 d . .
H15C H 0.5433(80) 0.1735(58) 0.8299(49) 0.060(17) Uiso 1 d . .
H16A H 0.1164(100) 1.2422(77) 0.6813(63) 0.098(24) Uiso 1 d . .
H16B H 0.0212(65) 1.1653(49) 0.7899(45) 0.045(13) Uiso 1 d . .
H16C H -0.0483(81) 1.1934(57) 0.6830(49) 0.062(17) Uiso 1 d . .
H1 H 0.2088(65) 0.6720(49) 0.8156(42) 0.050(14) Uiso 1 d . .

loop_
_atom_type_symbol
_atom_type_description
_atom_type_scat_dispersion_real
_atom_type_scat_dispersion_imag
_atom_type_scat_source
C C 0.0033 0.0016 'International Tables Vol C Tables 4.2.6.8 and 6.1.1.4'
H H 0.0000 0.0000 'International Tables Vol C Tables 4.2.6.8 and 6.1.1.4'
O O 0.0106 0.0060 'International Tables Vol C Tables 4.2.6.8 and 6.1.1.4'
Si Si 0.0817 0.0704 'International Tables Vol C Tables 4.2.6.8 and 6.1.1.4'
Nb Nb -2.0727 0.6215 'International Tables Vol C Tables 4.2.6.8 and 6.1.1.4'

loop_
_geom_angle_atom_site_label_1
_geom_angle_atom_site_label_2
_geom_angle_atom_site_label_3
_geom_angle
_geom_angle_site_symmetry_1
_geom_angle_site_symmetry_3
_geom_angle_publ_flag
C4 Nb1 C6 141.28(13) . . ?
C4 Nb1 C1 57.21(13) . . ?
C6 Nb1 C1 159.80(13) . . ?
C4 Nb1 C3 34.75(13) . . ?
C6 Nb1 C3 141.12(13) . . ?
C1 Nb1 C3 57.26(13) . . ?
C4 Nb1 C5 34.24(13) . . ?
C6 Nb1 C5 151.32(13) . . ?
C1 Nb1 C5 34.66(12) . . ?
C3 Nb1 C5 57.42(13) . . ?
C4 Nb1 C8 94.81(13) . . ?
C6 Nb1 C8 57.03(13) . . ?
C1 Nb1 C8 141.28(13) . . ?
C3 Nb1 C8 84.34(13) . . ?
C5 Nb1 C8 128.56(13) . . ?
C4 Nb1 C10 109.20(12) . . ?
C6 Nb1 C10 34.75(12) . . ?
C1 Nb1 C10 151.47(12) . . ?
C3 Nb1 C10 127.85(13) . . ?
C5 Nb1 C10 119.40(12) . . ?
C8 Nb1 C10 57.11(12) . . ?
C4 Nb1 C7 128.38(13) . . ?
C6 Nb1 C7 34.53(13) . . ?
C1 Nb1 C7 151.11(13) . . ?
C3 Nb1 C7 109.37(13) . . ?
C5 Nb1 C7 162.54(13) . . ?
C8 Nb1 C7 34.06(13) . . ?
C10 Nb1 C7 57.43(12) . . ?
C4 Nb1 C9 84.46(13) . . ?
C6 Nb1 C9 57.13(12) . . ?
C1 Nb1 C9 141.45(12) . . ?
C3 Nb1 C9 94.33(13) . . ?
C5 Nb1 C9 109.70(13) . . ?
C8 Nb1 C9 34.54(12) . . ?
C10 Nb1 C9 34.08(12) . . ?
C7 Nb1 C9 57.10(12) . . ?
C4 Nb1 C2 57.19(12) . . ?
C6 Nb1 C2 151.39(12) . . ?
C1 Nb1 C2 34.36(12) . . ?
C3 Nb1 C2 34.28(12) . . ?
C5 Nb1 C2 57.29(12) . . ?
C8 Nb1 C2 109.51(13) . . ?
C10 Nb1 C2 162.06(12) . . ?
C7 Nb1 C2 119.56(13) . . ?
C9 Nb1 C2 128.10(12) . . ?
C4 Nb1 Si1 129.86(10) . . ?
C6 Nb1 Si1 84.24(9) . . ?
C1 Nb1 Si1 83.62(9) . . ?
C3 Nb1 Si1 99.36(9) . . ?
C5 Nb1 Si1 118.18(10) . . ?
C8 Nb1 Si1 99.43(9) . . ?
C10 Nb1 Si1 118.92(9) . . ?
C7 Nb1 Si1 73.03(9) . . ?
C9 Nb1 Si1 130.03(9) . . ?
C2 Nb1 Si1 72.75(9) . . ?
C4 Nb1 Si2 98.05(10) . . ?
C6 Nb1 Si2 84.78(9) . . ?
C1 Nb1 Si2 83.76(9) . . ?
C3 Nb1 Si2 128.99(9) . . ?
C5 Nb1 Si2 71.74(10) . . ?
C8 Nb1 Si2 129.96(9) . . ?
C10 Nb1 Si2 73.00(9) . . ?
C7 Nb1 Si2 119.27(10) . . ?
C9 Nb1 Si2 99.18(9) . . ?
C2 Nb1 Si2 118.09(9) . . ?
Si1 Nb1 Si2 108.21(3) . . ?
O1 Si1 C12 106.0(2) . . ?
O1 Si1 C11 105.4(2) . . ?
C12 Si1 C11 103.0(2) . . ?
O1 Si1 Nb1 109.84(9) . . ?
C12 Si1 Nb1 115.47(12) . . ?
C11 Si1 Nb1 116.20(12) . . ?
O2 Si2 C13 106.0(2) . . ?
O2 Si2 C14 106.3(2) . . ?
C13 Si2 C14 102.3(2) . . ?
O2 Si2 Nb1 108.80(9) . . ?
C13 Si2 Nb1 116.67(13) . . ?
C14 Si2 Nb1 115.84(13) . . ?
C15 O1 Si1 122.5(3) . . ?
C16 O2 Si2 123.3(3) . . ?
C2 C1 C5 108.1(3) . . ?
C2 C1 Nb1 73.5(2) . . ?
C5 C1 Nb1 72.8(2) . . ?
C3 C2 C1 108.1(3) . . ?
C3 C2 Nb1 72.3(2) . . ?
C1 C2 Nb1 72.2(2) . . ?
C2 C3 C4 107.6(3) . . ?
C2 C3 Nb1 73.4(2) . . ?
C4 C3 Nb1 72.3(2) . . ?
C5 C4 C3 108.5(3) . . ?
C5 C4 Nb1 73.2(2) . . ?
C3 C4 Nb1 72.9(2) . . ?
C4 C5 C1 107.7(3) . . ?
C4 C5 Nb1 72.5(2) . . ?
C1 C5 Nb1 72.5(2) . . ?
C7 C6 C10 108.0(3) . . ?
C7 C6 Nb1 73.3(2) . . ?
C10 C6 Nb1 73.1(2) . . ?
C8 C7 C6 107.7(3) . . ?
C8 C7 Nb1 72.6(2) . . ?
C6 C7 Nb1 72.2(2) . . ?
C7 C8 C9 108.6(3) . . ?
C7 C8 Nb1 73.3(2) . . ?
C9 C8 Nb1 73.2(2) . . ?
C10 C9 C8 108.0(3) . . ?
C10 C9 Nb1 72.8(2) . . ?
C8 C9 Nb1 72.3(2) . . ?
C9 C10 C6 107.7(3) . . ?
C9 C10 Nb1 73.2(2) . . ?
C6 C10 Nb1 72.1(2) . . ?

loop_
_geom_bond_atom_site_label_1
_geom_bond_atom_site_label_2
_geom_bond_distance
_geom_bond_site_symmetry_2
_geom_bond_publ_flag
Nb1 C4 2.383(3) . ?
Nb1 C6 2.386(3) . ?
Nb1 C1 2.388(3) . ?
Nb1 C3 2.391(4) . ?
Nb1 C5 2.392(4) . ?
Nb1 C8 2.392(3) . ?
Nb1 C10 2.399(3) . ?
Nb1 C7 2.400(3) . ?
Nb1 C9 2.404(3) . ?
Nb1 C2 2.405(3) . ?
Nb1 Si1 2.6238(9) . ?
Nb1 Si2 2.6284(9) . ?
Si1 O1 1.695(3) . ?
Si1 C12 1.890(4) . ?
Si1 C11 1.894(4) . ?
Si2 O2 1.691(2) . ?
Si2 C13 1.892(4) . ?
Si2 C14 1.900(4) . ?
O1 C15 1.416(5) . ?
O2 C16 1.420(5) . ?
C1 C2 1.416(5) . ?
C1 C5 1.424(5) . ?
C2 C3 1.414(5) . ?
C3 C4 1.426(5) . ?
C4 C5 1.405(5) . ?
C6 C7 1.421(5) . ?
C6 C10 1.429(5) . ?
C7 C8 1.404(5) . ?
C8 C9 1.424(5) . ?
C9 C10 1.407(5) . ?
